data_7135491
loop_
_publ_author_name
'Song, Wei-Chao'
'Niu, Zi-Yi'
'Ding, Bo'
'Wang, Xiu-Guang'
'Yang, En-Cui'

_publ_section_title
;
 Photosalient Cd(II) complexes by visible-light-driven
 single-crystal-to-single-crystal [2+2] stereoselective cycloaddition.
;
_journal_issue 8
_journal_name_full 'Chemical communications (Cambridge, England)'
_journal_page_first 2589
_journal_page_last 2593
_journal_paper_doi 10.1039/d5cc05819h
_journal_volume 62
_journal_year 2026
_chemical_formula_moiety 'C34 H28 Cd N4 O5 S2'
_chemical_formula_sum 'C34 H28 Cd N4 O5 S2'
_chemical_formula_weight 749.12
_space_group_crystal_system orthorhombic
_space_group_IT_number 56
_space_group_name_Hall '-P 2ab 2ac'
_space_group_name_H-M_alt 'P c c n'
_atom_sites_solution_hydrogens mixed
_atom_sites_solution_primary dual
_audit_creation_date 2025-12-20
_audit_creation_method
;
Olex2 1.5
(compiled 2025.07.13 svn.rb7424aed for OlexSys, GUI svn.r7314)
;
_audit_update_record
;
2025-12-20 deposited with the CCDC.	2025-12-23 downloaded from the CCDC.
;
_cell_angle_alpha 90
_cell_angle_beta 90
_cell_angle_gamma 90
_cell_formula_units_Z 4
_cell_length_a 13.7335(11)
_cell_length_b 20.0531(16)
_cell_length_c 12.0778(10)
_cell_measurement_reflns_used 6019
_cell_measurement_temperature 296(2)
_cell_measurement_theta_max 26.30
_cell_measurement_theta_min 2.46
_cell_volume 3326.2(5)
_computing_cell_refinement 'SAINT V8.32B (?, 2016)'
_computing_data_reduction 'SAINT V8.32B (?, 2016)'
_computing_molecular_graphics 'Olex2 1.5 (Dolomanov et al., 2009)'
_computing_publication_material 'Olex2 1.5 (Dolomanov et al., 2009)'
_computing_structure_refinement 'SHELXL 2018/3 (Sheldrick, 2015)'
_computing_structure_solution 'SHELXT 2018/2 (Sheldrick, 2018)'
_diffrn_ambient_temperature 296.15
_diffrn_measured_fraction_theta_full 0.999
_diffrn_measured_fraction_theta_max 0.999
_diffrn_measurement_device_type 'CCD area detector'
_diffrn_measurement_method 'phi and omega scans'
_diffrn_radiation_monochromator graphite
_diffrn_radiation_type MoK\a
_diffrn_radiation_wavelength 0.71073
_diffrn_reflns_av_R_equivalents 0.0301
_diffrn_reflns_av_unetI/netI 0.0207
_diffrn_reflns_Laue_measured_fraction_full 0.999
_diffrn_reflns_Laue_measured_fraction_max 0.999
_diffrn_reflns_limit_h_max 18
_diffrn_reflns_limit_h_min -18
_diffrn_reflns_limit_k_max 25
_diffrn_reflns_limit_k_min -26
_diffrn_reflns_limit_l_max 16
_diffrn_reflns_limit_l_min -11
_diffrn_reflns_number 23292
_diffrn_reflns_point_group_measured_fraction_full 0.999
_diffrn_reflns_point_group_measured_fraction_max 0.999
_diffrn_reflns_theta_full 25.242
_diffrn_reflns_theta_max 28.263
_diffrn_reflns_theta_min 2.031
_exptl_absorpt_coefficient_mu 0.829
_exptl_absorpt_correction_T_max 0.7457
_exptl_absorpt_correction_T_min 0.6899
_exptl_absorpt_correction_type none
_exptl_absorpt_process_details
;
SADABS-2012/1 (Bruker,2012) was used for absorption correction.
wR2(int) was 0.0606 before and 0.0412 after correction.
The Ratio of minimum to maximum transmission is 0.9252.
The \l/2 correction factor is 0.0015.
;
_exptl_crystal_colour yellow
_exptl_crystal_colour_primary yellow
_exptl_crystal_density_diffrn 1.496
_exptl_crystal_description block
_exptl_crystal_F_000 1520
_exptl_crystal_size_max 0.21
_exptl_crystal_size_mid 0.2
_exptl_crystal_size_min 0.18
_refine_diff_density_max 1.274
_refine_diff_density_min -0.685
_refine_diff_density_rms 0.088
_refine_ls_extinction_method none
_refine_ls_goodness_of_fit_ref 1.013
_refine_ls_hydrogen_treatment constr
_refine_ls_matrix_type full
_refine_ls_number_parameters 220
_refine_ls_number_reflns 4120
_refine_ls_number_restraints 70
_refine_ls_restrained_S_all 1.085
_refine_ls_R_factor_all 0.0875
_refine_ls_R_factor_gt 0.0622
_refine_ls_shift/su_max 0.000
_refine_ls_shift/su_mean 0.000
_refine_ls_structure_factor_coef Fsqd
_refine_ls_weighting_details 'w=1/[\s^2^(Fo^2^)+(0.0933P)^2^+6.9140P] where P=(Fo^2^+2Fc^2^)/3'
_refine_ls_weighting_scheme calc
_refine_ls_wR_factor_gt 0.1739
_refine_ls_wR_factor_ref 0.1979
_reflns_Friedel_coverage 0.000
_reflns_number_gt 2762
_reflns_number_total 4120
_reflns_threshold_expression 'I > 2\s(I)'
_cod_data_source_file d5cc05819h9.cif
_cod_data_source_block 1
_cod_database_code 7135491
_shelx_shelxl_version_number 2018/3
_shelx_space_group_comment
;
The symmetry employed for this shelxl refinement is uniquely defined
by the following loop, which should always be used as a source of
symmetry information in preference to the above space-group names.
They are only intended as comments.
;
_shelx_estimated_absorpt_t_max 0.865
_shelx_estimated_absorpt_t_min 0.845
_olex2_refinement_description
;
1. Fixed Uiso
 At 1.2 times of:
  All C(H) groups
 At 1.5 times of:
  All O(H,H) groups
2. Restrained distances
 C8-C10
 2.27 with sigma of 0.01
 C5A-C1 = C5-C1
 1.46 with sigma of 0.01
 C7-C8
 2.62 with sigma of 0.01
 C6-C7A = C7-C6
 1.45 with sigma of 0.01
 S1A-C7A = S1A-C8A = S1-C8 = S1-C7
 1.82 with sigma of 0.01
 C6A-C5A = C6-C5
 1.34 with sigma of 0.01
 C9-C10 = C7-C10 = C8-C9 = C9A-C8A = C9A-C10A = C7A-C10A
 1.38 with sigma of 0.01
 C6-C10
 2.462 with sigma of 0.01
 C6A-C10A
 2.462 with sigma of 0.01
 C5-C4
 2.5 with sigma of 0.01
 C5-N2
 2.5 with sigma of 0.01
 C5A-C4A
 2.5 with sigma of 0.01
 C5A-N2A
 2.5 with sigma of 0.01
 C6A-C7A
 1.45 with sigma of 0.01
 C1-C5A \\sim C1A-C5A
 with sigma of 0.02
 N2-C5 \\sim N2A-C5A
 with sigma of 0.04
 C4-C5A \\sim C4A-C5A
 with sigma of 0.04
 C1-C5 \\sim C1A-C5
 with sigma of 0.02
 Cd1-N1 \\sim Cd1-N1A
 with sigma of 0.02
 N1-C4 \\sim N1A-C4A
 with sigma of 0.02
 N1-C3 \\sim N1A-C3A
 with sigma of 0.02
 N2-C1 \\sim N2A-C1A
 with sigma of 0.02
 N2-C2 \\sim N2A-C2A
 with sigma of 0.02
 N2-C5 \\sim N2A-C5
 with sigma of 0.04
 C4-C1 \\sim C4A-C1A
 with sigma of 0.02
 C4-C5 \\sim C4A-C5
 with sigma of 0.04
 C3-C2 \\sim C3A-C2A
 with sigma of 0.02
 Cd1-C4 \\sim Cd1-C4A
 with sigma of 0.04
 Cd1-C3 \\sim Cd1-C3A
 with sigma of 0.04
 N1-C1 \\sim N1A-C1A
 with sigma of 0.04
 N1-C2 \\sim N1A-C2A
 with sigma of 0.04
 N2-C4 \\sim N2A-C4A
 with sigma of 0.04
 N2-C3 \\sim N2A-C3A
 with sigma of 0.04
 C4-C3 \\sim C4A-C3A
 with sigma of 0.04
 C1-C2 \\sim C1A-C2A
 with sigma of 0.04
 C11-C17 \\sim C11A-C17
 with sigma of 0.02
 C11-C16 \\sim C11A-C16A
 with sigma of 0.02
 C11-C12 \\sim C11A-C12A
 with sigma of 0.02
 C16-C15 \\sim C16A-C15A
 with sigma of 0.02
 C12-C13 \\sim C12A-C13A
 with sigma of 0.02
 C13-C14 \\sim C13A-C14A
 with sigma of 0.02
 C14-C15 \\sim C14A-C15A
 with sigma of 0.02
 C11-C13 \\sim C11A-C13A
 with sigma of 0.04
 C11-C15 \\sim C11A-C15A
 with sigma of 0.04
 C17-C16 \\sim C17-C16A
 with sigma of 0.04
 C17-C12 \\sim C17-C12A
 with sigma of 0.04
 C16-C12 \\sim C16A-C12A
 with sigma of 0.04
 C16-C14 \\sim C16A-C14A
 with sigma of 0.04
 C12-C14 \\sim C12A-C14A
 with sigma of 0.04
 C13-C15 \\sim C13A-C15A
 with sigma of 0.04
3. Restrained planarity
 C9, C8, S1, C7, C10
 with sigma of 0.002
 S1A, C7A, C10A, C9A, C8A
 with sigma of 0.002
4. Uiso/Uaniso restraints and constraints
Uanis(O3) \\sim Ueq: with sigma of 0.01 and sigma for terminal atoms of 0.02
Uanis(C10) \\sim Ueq: with sigma of 0.005 and sigma for terminal atoms of 0.01
Uanis(C5) = Uanis(C5A)
Uanis(C7) = Uanis(C7A)
Uanis(C6) = Uanis(C6A)
Uanis(S1A) = Uanis(S1)
Uanis(C8) = Uanis(C9A)
Uanis(C9) = Uanis(C8A)
Uanis(C10) = Uanis(C10A)
Uanis(C4) = Uanis(C4A)
Uanis(N1) = Uanis(N1A)
Uanis(C3) = Uanis(C3A)
Uanis(C2) = Uanis(C2A)
Uanis(N2) = Uanis(N2A)
Uanis(C1) = Uanis(C1A)
Uanis(C11A) = Uanis(C11)
Uanis(C16A) = Uanis(C16)
Uanis(C15A) = Uanis(C15)
Uanis(C14) = Uanis(C14A)
Uanis(C13) = Uanis(C13A)
Uanis(C12) = Uanis(C12A)
5. Others
 Sof(C7)=Sof(S1)=Sof(C8)=Sof(H8)=Sof(C9)=Sof(H9)=Sof(C10)=Sof(H10)=Sof(C6A)=
 Sof(H6A)=Sof(C5A)=Sof(H5A)=Sof(C1A)=Sof(C4A)=Sof(H4A)=Sof(N1A)=Sof(C3A)=
 Sof(H3AA)=Sof(C2A)=Sof(H2A)=Sof(N2A)=1-FVAR(1)
 Sof(S1A)=Sof(C10A)=Sof(H10A)=Sof(C1)=Sof(C4)=Sof(H4)=Sof(N1)=Sof(C3)=Sof(H3)=
 Sof(C2)=Sof(H2)=Sof(N2)=Sof(C7A)=Sof(C8A)=Sof(H8A)=Sof(C6)=Sof(H6)=Sof(C5)=
 Sof(H5)=Sof(C9A)=Sof(H9A)=FVAR(1)
 Sof(C11A)=Sof(C16A)=Sof(H16A)=Sof(C15A)=Sof(H15A)=Sof(C14A)=Sof(H14A)=
 Sof(C13A)=Sof(H13A)=Sof(C12A)=Sof(H12A)=1-FVAR(2)
 Sof(C11)=Sof(C16)=Sof(H16)=Sof(C15)=Sof(H15)=Sof(C14)=Sof(H14)=Sof(C13)=
 Sof(H13)=Sof(C12)=Sof(H12)=FVAR(2)
 Fixed Sof: H3A(0.5) H3B(0.5)
6.a Riding coordinates:
 O3(H3A,H3B)
6.b Aromatic/amide H refined with riding coordinates:
 C10A(H10A), C16(H16), C15(H15), C14(H14), C13(H13), C12(H12), C4(H4), C3(H3),
 C2(H2), C8A(H8A), C6(H6), C5(H5), C9A(H9A), C8(H8), C9(H9), C10(H10), C6A(H6A),
  C5A(H5A), C4A(H4A), C3A(H3AA), C2A(H2A), C16A(H16A), C15A(H15A), C14A(H14A),
 C13A(H13A), C12A(H12A)
6.c Fitted hexagon refined as free rotating group:
 C11(C16,C15,C14,C13,C12), C1(C4,N1,C3,C2,N2), C1A(C4A,N1A,C3A,C2A,N2A),
 C11A(C16A,C15A,C14A,C13A,C12A)
;
_olex2_submission_special_instructions 'No special instructions were received'

loop_
_space_group_symop_operation_xyz
'x, y, z'
'-x+1/2, -y+1/2, z'
'-x, y+1/2, -z+1/2'
'x+1/2, -y, -z+1/2'
'-x, -y, -z'
'x-1/2, y-1/2, -z'
'x, -y-1/2, z-1/2'
'-x-1/2, y, z-1/2'

loop_
_atom_site_label
_atom_site_type_symbol
_atom_site_fract_x
_atom_site_fract_y
_atom_site_fract_z
_atom_site_U_iso_or_equiv
_atom_site_adp_type
_atom_site_occupancy
_atom_site_site_symmetry_order
_atom_site_calc_flag
_atom_site_refinement_flags_posn
_atom_site_refinement_flags_adp
_atom_site_refinement_flags_occupancy
_atom_site_disorder_assembly
_atom_site_disorder_group
Cd1 Cd 0.750000 0.750000 0.60374(4) 0.0621(2) Uani 1 2 d DS T P . .
S1A S 0.5065(4) 0.3850(3) 0.2247(5) 0.1387(16) Uani 0.659(4) 1 d D . P A 2
C10A C 0.4597(5) 0.5031(4) 0.1753(5) 0.0434(15) Uani 0.659(4) 1 d D . P A 2
H10A H 0.452559 0.549207 0.174534 0.052 Uiso 0.659(4) 1 calc R U P A 2
O2 O 0.6329(3) 0.7741(2) 0.7424(3) 0.0738(10) Uani 1 1 d . . . . .
O1 O 0.5789(3) 0.7686(2) 0.5723(3) 0.0745(10) Uani 1 1 d . . . . .
O3 O 0.750000 0.750000 0.4143(5) 0.097(2) Uani 1 2 d S TU P A .
H3A H 0.799973 0.762061 0.379393 0.145 Uiso 0.5 1 d R U P . .
H3B H 0.703573 0.740007 0.371911 0.145 Uiso 0.5 1 d R U P . .
C11 C 0.4608(10) 0.7903(15) 0.7060(18) 0.051(3) Uani 0.43(4) 1 d DG . P B 1
C16 C 0.3961(15) 0.8098(19) 0.6236(19) 0.080(4) Uani 0.43(4) 1 d DG . P B 1
H16 H 0.412426 0.804186 0.549508 0.096 Uiso 0.43(4) 1 calc R U P B 1
C15 C 0.3069(15) 0.838(2) 0.652(3) 0.108(5) Uani 0.43(4) 1 d DG . P B 1
H15 H 0.263571 0.850804 0.597017 0.130 Uiso 0.43(4) 1 calc R U P B 1
C14 C 0.2824(17) 0.8462(17) 0.763(3) 0.099(7) Uani 0.43(4) 1 d DG . P B 1
H14 H 0.222768 0.864889 0.781944 0.118 Uiso 0.43(4) 1 calc R U P B 1
C13 C 0.347(2) 0.827(2) 0.845(2) 0.088(5) Uani 0.43(4) 1 d DG . P B 1
H13 H 0.330821 0.832357 0.919363 0.105 Uiso 0.43(4) 1 calc R U P B 1
C12 C 0.4364(17) 0.7988(19) 0.8168(17) 0.068(3) Uani 0.43(4) 1 d DG . P B 1
H12 H 0.479677 0.785739 0.871856 0.082 Uiso 0.43(4) 1 calc R U P B 1
C17 C 0.5641(3) 0.7786(3) 0.6730(4) 0.0587(11) Uani 1 1 d D . . . .
C1 C 0.6398(5) 0.5517(2) 0.4865(4) 0.0556(17) Uani 0.659(4) 1 d DG . P A 1
C4 C 0.6585(6) 0.6182(2) 0.5117(5) 0.0623(19) Uani 0.659(4) 1 d DG . P A 1
H4 H 0.631185 0.651842 0.468811 0.075 Uiso 0.659(4) 1 calc R U P A 1
N1 N 0.7180(8) 0.6342(2) 0.6009(7) 0.0625(14) Uani 0.659(4) 1 d DG . P A 1
C3 C 0.7588(8) 0.5839(3) 0.6649(6) 0.069(3) Uani 0.659(4) 1 d DG . P A 1
H3 H 0.798615 0.594615 0.724584 0.083 Uiso 0.659(4) 1 calc R U P A 1
C2 C 0.7401(6) 0.5174(3) 0.6398(5) 0.082(3) Uani 0.659(4) 1 d DG . P A 1
H2 H 0.767414 0.483758 0.682619 0.098 Uiso 0.659(4) 1 calc R U P A 1
N2 N 0.6806(5) 0.5014(2) 0.5506(5) 0.0757(18) Uani 0.659(4) 1 d DG . P A 1
C7A C 0.5122(6) 0.4705(4) 0.2552(6) 0.095(4) Uani 0.659(4) 1 d D . P A 2
C8A C 0.4341(7) 0.3961(6) 0.1063(7) 0.109(5) Uani 0.659(4) 1 d D . P A 2
H8A H 0.411109 0.362680 0.059661 0.131 Uiso 0.659(4) 1 calc R U P A 2
C6 C 0.5704(5) 0.4686(3) 0.3617(6) 0.0579(15) Uani 0.659(4) 1 d D . P A 1
H6 H 0.599372 0.436664 0.406784 0.070 Uiso 0.659(4) 1 calc R U P A 1
C5 C 0.5844(6) 0.5320(3) 0.3898(5) 0.0594(16) Uani 0.659(4) 1 d D . P A 1
H5 H 0.557543 0.565124 0.345467 0.071 Uiso 0.659(4) 1 calc R U P A 1
C9A C 0.4182(8) 0.4622(6) 0.0958(8) 0.115(5) Uani 0.659(4) 1 d D . P A 2
H9A H 0.381132 0.479444 0.038001 0.138 Uiso 0.659(4) 1 calc R U P A 2
C7 C 0.5170(10) 0.4449(7) 0.2722(10) 0.095(4) Uani 0.341(4) 1 d D . P A 1
S1 S 0.4755(7) 0.5018(5) 0.1705(11) 0.1387(16) Uani 0.341(4) 1 d D . P A 1
C8 C 0.4277(9) 0.4350(8) 0.0837(9) 0.115(5) Uani 0.341(4) 1 d D . P A 1
H8 H 0.396433 0.439416 0.015771 0.138 Uiso 0.341(4) 1 calc R U P A 1
C9 C 0.4475(9) 0.3773(9) 0.1390(11) 0.109(5) Uani 0.341(4) 1 d D . P A 1
H9 H 0.430143 0.335634 0.111436 0.131 Uiso 0.341(4) 1 calc R U P A 1
C10 C 0.4941(10) 0.3849(5) 0.2369(9) 0.0434(15) Uani 0.341(4) 1 d D U P A 1
H10 H 0.509979 0.347716 0.279200 0.052 Uiso 0.341(4) 1 calc R U P A 1
C6A C 0.5543(9) 0.5188(6) 0.3378(9) 0.0579(15) Uani 0.341(4) 1 d D . P A 2
H6A H 0.540941 0.564252 0.336839 0.070 Uiso 0.341(4) 1 calc R U P A 2
C5A C 0.6101(10) 0.4915(6) 0.4095(9) 0.0594(16) Uani 0.341(4) 1 d D . P A 2
H5A H 0.619605 0.445649 0.406640 0.071 Uiso 0.341(4) 1 calc R U P A 2
C1A C 0.6600(11) 0.5303(5) 0.4964(9) 0.0556(17) Uani 0.341(4) 1 d DG . P A 2
C4A C 0.6664(14) 0.5995(5) 0.4932(11) 0.0623(19) Uani 0.341(4) 1 d DG . P A 2
H4A H 0.643147 0.622671 0.432004 0.075 Uiso 0.341(4) 1 calc R U P A 2
N1A N 0.7077(19) 0.6339(5) 0.5814(15) 0.0625(14) Uani 0.341(4) 1 d DG . P A 2
C3A C 0.7425(19) 0.5992(7) 0.6728(14) 0.069(3) Uani 0.341(4) 1 d DG . P A 2
H3AA H 0.770049 0.622270 0.731788 0.083 Uiso 0.341(4) 1 calc R U P A 2
C2A C 0.7360(16) 0.5301(7) 0.6761(10) 0.082(3) Uani 0.341(4) 1 d DG . P A 2
H2A H 0.759307 0.506858 0.737243 0.098 Uiso 0.341(4) 1 calc R U P A 2
N2A N 0.6948(13) 0.4956(5) 0.5879(10) 0.0757(18) Uani 0.341(4) 1 d DG . P A 2
C11A C 0.4693(8) 0.8032(12) 0.7176(14) 0.051(3) Uani 0.57(4) 1 d DG . P B 2
C16A C 0.3940(10) 0.8207(14) 0.6462(18) 0.080(4) Uani 0.57(4) 1 d DG . P B 2
H16A H 0.405283 0.823085 0.570395 0.096 Uiso 0.57(4) 1 calc R U P B 2
C15A C 0.3020(9) 0.8347(14) 0.688(3) 0.108(5) Uani 0.57(4) 1 d DG . P B 2
H15A H 0.251723 0.846359 0.640503 0.130 Uiso 0.57(4) 1 calc R U P B 2
C14A C 0.2852(12) 0.8311(13) 0.802(3) 0.099(7) Uani 0.57(4) 1 d DG . P B 2
H14A H 0.223691 0.840452 0.829673 0.118 Uiso 0.57(4) 1 calc R U P B 2
C13A C 0.3605(17) 0.8136(14) 0.873(2) 0.088(5) Uani 0.57(4) 1 d DG . P B 2
H13A H 0.349220 0.811269 0.948737 0.105 Uiso 0.57(4) 1 calc R U P B 2
C12A C 0.4525(15) 0.7997(14) 0.8309(14) 0.068(3) Uani 0.57(4) 1 d DG . P B 2
H12A H 0.502781 0.787994 0.878630 0.082 Uiso 0.57(4) 1 calc R U P B 2

loop_
_atom_site_aniso_label
_atom_site_aniso_U_11
_atom_site_aniso_U_22
_atom_site_aniso_U_33
_atom_site_aniso_U_23
_atom_site_aniso_U_13
_atom_site_aniso_U_12
Cd1 0.0555(3) 0.0997(4) 0.0310(3) 0.000 0.000 0.0105(2)
S1A 0.115(3) 0.134(3) 0.167(4) -0.011(3) 0.023(3) -0.002(2)
C10A 0.068(4) 0.038(3) 0.024(2) 0.004(2) -0.018(2) -0.011(2)
O2 0.0533(19) 0.117(3) 0.0510(19) 0.0130(19) -0.0015(15) 0.0082(19)
O1 0.076(2) 0.101(3) 0.0459(19) 0.0055(18) -0.0009(18) 0.020(2)
O3 0.067(3) 0.189(7) 0.034(3) 0.000 0.000 -0.003(3)
C11 0.053(3) 0.036(8) 0.064(4) -0.015(4) -0.005(3) -0.007(4)
C16 0.066(3) 0.079(9) 0.095(8) -0.017(7) -0.015(4) 0.023(4)
C15 0.066(5) 0.121(7) 0.138(17) -0.011(11) -0.018(7) 0.029(5)
C14 0.067(4) 0.072(11) 0.16(2) 0.006(10) 0.024(9) 0.015(5)
C13 0.078(7) 0.091(11) 0.094(10) -0.014(8) 0.023(8) 0.009(6)
C12 0.056(6) 0.077(3) 0.072(5) -0.019(4) 0.004(4) -0.007(5)
C17 0.053(2) 0.071(3) 0.051(3) 0.012(2) -0.001(2) 0.006(2)
C1 0.044(4) 0.066(5) 0.057(3) 0.011(3) -0.004(3) 0.010(3)
C4 0.061(3) 0.078(5) 0.048(4) -0.026(4) -0.004(3) 0.012(4)
N1 0.055(3) 0.095(3) 0.037(4) -0.003(2) -0.012(3) 0.002(2)
C3 0.073(6) 0.075(5) 0.060(4) 0.005(4) -0.012(3) 0.002(5)
C2 0.102(6) 0.098(6) 0.045(6) -0.011(5) -0.016(5) -0.022(5)
N2 0.082(4) 0.095(4) 0.050(5) 0.016(4) -0.021(4) -0.017(3)
C7A 0.077(4) 0.137(10) 0.072(5) -0.033(6) 0.015(4) -0.047(6)
C8A 0.120(7) 0.142(10) 0.065(7) -0.035(7) 0.011(6) -0.057(7)
C6 0.059(4) 0.055(3) 0.060(4) 0.001(3) 0.003(3) -0.005(3)
C5 0.066(4) 0.064(4) 0.048(4) 0.005(3) -0.010(3) -0.002(3)
C9A 0.148(9) 0.117(12) 0.079(6) -0.021(7) -0.010(5) -0.066(9)
C7 0.077(4) 0.137(10) 0.072(5) -0.033(6) 0.015(4) -0.047(6)
S1 0.115(3) 0.134(3) 0.167(4) -0.011(3) 0.023(3) -0.002(2)
C8 0.148(9) 0.117(12) 0.079(6) -0.021(7) -0.010(5) -0.066(9)
C9 0.120(7) 0.142(10) 0.065(7) -0.035(7) 0.011(6) -0.057(7)
C10 0.068(4) 0.038(3) 0.024(2) 0.004(2) -0.018(2) -0.011(2)
C6A 0.059(4) 0.055(3) 0.060(4) 0.001(3) 0.003(3) -0.005(3)
C5A 0.066(4) 0.064(4) 0.048(4) 0.005(3) -0.010(3) -0.002(3)
C1A 0.044(4) 0.066(5) 0.057(3) 0.011(3) -0.004(3) 0.010(3)
C4A 0.061(3) 0.078(5) 0.048(4) -0.026(4) -0.004(3) 0.012(4)
N1A 0.055(3) 0.095(3) 0.037(4) -0.003(2) -0.012(3) 0.002(2)
C3A 0.073(6) 0.075(5) 0.060(4) 0.005(4) -0.012(3) 0.002(5)
C2A 0.102(6) 0.098(6) 0.045(6) -0.011(5) -0.016(5) -0.022(5)
N2A 0.082(4) 0.095(4) 0.050(5) 0.016(4) -0.021(4) -0.017(3)
C11A 0.053(3) 0.036(8) 0.064(4) -0.015(4) -0.005(3) -0.007(4)
C16A 0.066(3) 0.079(9) 0.095(8) -0.017(7) -0.015(4) 0.023(4)
C15A 0.066(5) 0.121(7) 0.138(17) -0.011(11) -0.018(7) 0.029(5)
C14A 0.067(4) 0.072(11) 0.16(2) 0.006(10) 0.024(9) 0.015(5)
C13A 0.078(7) 0.091(11) 0.094(10) -0.014(8) 0.023(8) 0.009(6)
C12A 0.056(6) 0.077(3) 0.072(5) -0.019(4) 0.004(4) -0.007(5)

loop_
_atom_type_symbol
_atom_type_description
_atom_type_scat_dispersion_real
_atom_type_scat_dispersion_imag
_atom_type_scat_source
C C 0.0033 0.0016 'International Tables Vol C Tables 4.2.6.8 and 6.1.1.4'
H H 0.0000 0.0000 'International Tables Vol C Tables 4.2.6.8 and 6.1.1.4'
Cd Cd -0.8075 1.2024 'International Tables Vol C Tables 4.2.6.8 and 6.1.1.4'
N N 0.0061 0.0033 'International Tables Vol C Tables 4.2.6.8 and 6.1.1.4'
O O 0.0106 0.0060 'International Tables Vol C Tables 4.2.6.8 and 6.1.1.4'
S S 0.1246 0.1234 'International Tables Vol C Tables 4.2.6.8 and 6.1.1.4'

loop_
_geom_angle_atom_site_label_1
_geom_angle_atom_site_label_2
_geom_angle_atom_site_label_3
_geom_angle
_geom_angle_site_symmetry_1
_geom_angle_site_symmetry_3
_geom_angle_publ_flag
O2 Cd1 O2 90.17(17) . 2_665 ?
O2 Cd1 O1 54.43(13) . . ?
O2 Cd1 O1 143.54(13) 2_665 . ?
O2 Cd1 O1 54.43(13) 2_665 2_665 ?
O2 Cd1 O1 143.54(13) . 2_665 ?
O2 Cd1 N1A 96.4(6) . . ?
O2 Cd1 N1A 92.6(4) 2_665 . ?
O2 Cd1 N1A 92.6(12) . 2_665 ?
O2 Cd1 N1A 96(2) 2_665 2_665 ?
O1 Cd1 O1 161.86(19) . 2_665 ?
O1 Cd1 N1A 84.1(6) . . ?
O1 Cd1 N1A 84.1(19) 2_665 2_665 ?
O1 Cd1 N1A 93.9(6) 2_665 . ?
O1 Cd1 N1A 94(2) . 2_665 ?
O3 Cd1 O2 134.91(9) . . ?
O3 Cd1 O2 134.91(9) . 2_665 ?
O3 Cd1 O1 80.93(9) . . ?
O3 Cd1 O1 80.93(9) . 2_665 ?
O3 Cd1 N1 89.2(7) . 2_665 ?
O3 Cd1 N1 89.2(2) . . ?
O3 Cd1 N1A 83.6(4) . . ?
O3 Cd1 N1A 83.6(14) . 2_665 ?
N1 Cd1 O2 94.8(9) 2_665 2_665 ?
N1 Cd1 O2 94.8(3) . . ?
N1 Cd1 O2 86.4(2) . 2_665 ?
N1 Cd1 O2 86.3(5) 2_665 . ?
N1 Cd1 O1 91.6(3) . 2_665 ?
N1 Cd1 O1 88.2(8) 2_665 2_665 ?
N1 Cd1 O1 88.2(3) . . ?
N1 Cd1 O1 91.6(9) 2_665 . ?
N1 Cd1 N1 178.3(8) . 2_665 ?
N1 Cd1 N1A 172.0(10) . 2_665 ?
N1 Cd1 N1A 6.5(14) 2_665 2_665 ?
N1A Cd1 N1A 167.1(18) . 2_665 ?
C7A S1A C8A 94.2(5) . . ?
C7A C10A H10A 122.5 . . ?
C7A C10A C9A 115.0(8) . . ?
C9A C10A H10A 122.5 . . ?
C17 O2 Cd1 93.0(3) . . ?
C17 O1 Cd1 91.7(3) . . ?
Cd1 O3 H3A 120.120(3) . 2_665 ?
Cd1 O3 H3A 120.1 . . ?
Cd1 O3 H3B 127.484(4) . 2_665 ?
Cd1 O3 H3B 127.5 . . ?
H3A O3 H3A 119.8 . 2_665 ?
H3A O3 H3B 7.5 . 2_665 ?
H3A O3 H3B 112.4 2_665 2_665 ?
H3A O3 H3B 112.4 . . ?
H3B O3 H3A 7.5 . 2_665 ?
H3B O3 H3B 105.0 . 2_665 ?
C16 C11 C12 120.0 . . ?
C16 C11 C17 117.5(13) . . ?
C12 C11 C17 120.4(12) . . ?
C11 C16 H16 120.0 . . ?
C15 C16 C11 120.0 . . ?
C15 C16 H16 120.0 . . ?
C16 C15 H15 120.0 . . ?
C14 C15 C16 120.0 . . ?
C14 C15 H15 120.0 . . ?
C15 C14 H14 120.0 . . ?
C15 C14 C13 120.0 . . ?
C13 C14 H14 120.0 . . ?
C14 C13 H13 120.0 . . ?
C12 C13 C14 120.0 . . ?
C12 C13 H13 120.0 . . ?
C11 C12 H12 120.0 . . ?
C13 C12 C11 120.0 . . ?
C13 C12 H12 120.0 . . ?
O2 C17 C11 123.0(9) . . ?
O2 C17 C11A 115.8(8) . . ?
O1 C17 O2 120.8(5) . . ?
O1 C17 C11 116.1(9) . . ?
O1 C17 C11A 123.1(8) . . ?
C4 C1 N2 120.0 . . ?
C4 C1 C5 122.3(4) . . ?
N2 C1 C5 117.5(4) . . ?
C1 C4 H4 120.0 . . ?
N1 C4 C1 120.0 . . ?
N1 C4 H4 120.0 . . ?
C4 N1 Cd1 110.4(3) . . ?
C4 N1 C3 120.0 . . ?
C3 N1 Cd1 129.1(3) . . ?
N1 C3 H3 120.0 . . ?
C2 C3 N1 120.0 . . ?
C2 C3 H3 120.0 . . ?
C3 C2 H2 120.0 . . ?
N2 C2 C3 120.0 . . ?
N2 C2 H2 120.0 . . ?
C2 N2 C1 120.0 . . ?
C10A C7A S1A 107.1(5) . . ?
C10A C7A C6A 111.2(7) . . ?
C6A C7A S1A 141.6(7) . . ?
S1A C8A H8A 126.5 . . ?
C9A C8A S1A 107.0(9) . . ?
C9A C8A H8A 126.5 . . ?
C5 C6 H6 116.5 . . ?
C5 C6 C7 127.0(8) . . ?
C7 C6 H6 116.5 . . ?
C1 C5 H5 118.5 . . ?
C6 C5 C1 122.9(6) . . ?
C6 C5 H5 118.5 . . ?
C10A C9A H9A 121.7 . . ?
C8A C9A C10A 116.7(11) . . ?
C8A C9A H9A 121.7 . . ?
C6 C7 S1 119.2(9) . . ?
C10 C7 C6 133.8(10) . . ?
C10 C7 S1 106.7(6) . . ?
C7 S1 C8 92.3(5) . . ?
S1 C8 H8 127.2 . . ?
C9 C8 S1 105.7(8) . . ?
C9 C8 H8 127.2 . . ?
C8 C9 H9 122.4 . . ?
C10 C9 C8 115.2(11) . . ?
C10 C9 H9 122.4 . . ?
C7 C10 C9 120.0(10) . . ?
C7 C10 H10 120.0 . . ?
C9 C10 H10 120.0 . . ?
C7A C6A H6A 123.1 . . ?
C5A C6A C7A 113.8(10) . . ?
C5A C6A H6A 123.1 . . ?
C6A C5A H5A 118.8 . . ?
C6A C5A C1A 122.3(10) . . ?
C1A C5A H5A 118.8 . . ?
C4A C1A C5A 122.3(5) . . ?
C4A C1A N2A 120.0 . . ?
N2A C1A C5A 117.5(5) . . ?
C1A C4A H4A 120.0 . . ?
C1A C4A N1A 120.0 . . ?
N1A C4A H4A 120.0 . . ?
C4A N1A Cd1 131.5(7) . . ?
C4A N1A C3A 120.0 . . ?
C3A N1A Cd1 108.1(7) . . ?
N1A C3A H3AA 120.0 . . ?
C2A C3A N1A 120.0 . . ?
C2A C3A H3AA 120.0 . . ?
C3A C2A H2A 120.0 . . ?
C3A C2A N2A 120.0 . . ?
N2A C2A H2A 120.0 . . ?
C2A N2A C1A 120.0 . . ?
C16A C11A C17 120.6(9) . . ?
C16A C11A C12A 120.0 . . ?
C12A C11A C17 118.8(9) . . ?
C11A C16A H16A 120.0 . . ?
C11A C16A C15A 120.0 . . ?
C15A C16A H16A 120.0 . . ?
C16A C15A H15A 120.0 . . ?
C14A C15A C16A 120.0 . . ?
C14A C15A H15A 120.0 . . ?
C15A C14A H14A 120.0 . . ?
C15A C14A C13A 120.0 . . ?
C13A C14A H14A 120.0 . . ?
C14A C13A H13A 120.0 . . ?
C12A C13A C14A 120.0 . . ?
C12A C13A H13A 120.0 . . ?
C11A C12A H12A 120.0 . . ?
C13A C12A C11A 120.0 . . ?
C13A C12A H12A 120.0 . . ?

loop_
_geom_bond_atom_site_label_1
_geom_bond_atom_site_label_2
_geom_bond_distance
_geom_bond_site_symmetry_2
_geom_bond_publ_flag
Cd1 O2 2.372(4) . ?
Cd1 O2 2.372(4) 2_665 ?
Cd1 O1 2.409(4) 2_665 ?
Cd1 O1 2.409(4) . ?
Cd1 O3 2.287(5) . ?
Cd1 N1 2.363(5) . ?
Cd1 N1 2.363(5) 2_665 ?
Cd1 N1A 2.415(9) . ?
Cd1 N1A 2.415(9) 2_665 ?
S1A C7A 1.755(7) . ?
S1A C8A 1.756(8) . ?
C10A H10A 0.9300 . ?
C10A C7A 1.370(8) . ?
C10A C9A 1.387(8) . ?
O2 C17 1.265(6) . ?
O1 C17 1.250(6) . ?
O3 H3A 0.8413 2_665 ?
O3 H3A 0.8413 . ?
O3 H3B 0.8422 2_665 ?
O3 H3B 0.8422 . ?
C11 C16 1.3900 . ?
C11 C12 1.3900 . ?
C11 C17 1.492(12) . ?
C16 H16 0.9300 . ?
C16 C15 1.3900 . ?
C15 H15 0.9300 . ?
C15 C14 1.3900 . ?
C14 H14 0.9300 . ?
C14 C13 1.3900 . ?
C13 H13 0.9300 . ?
C13 C12 1.3900 . ?
C12 H12 0.9300 . ?
C17 C11A 1.494(9) . ?
C1 C4 1.3900 . ?
C1 N2 1.3900 . ?
C1 C5 1.449(5) . ?
C4 H4 0.9300 . ?
C4 N1 1.3900 . ?
N1 C3 1.3900 . ?
C3 H3 0.9300 . ?
C3 C2 1.3900 . ?
C2 H2 0.9300 . ?
C2 N2 1.3900 . ?
C7A C6A 1.506(8) . ?
C8A H8A 0.9300 . ?
C8A C9A 1.350(9) . ?
C6 H6 0.9300 . ?
C6 C5 1.331(7) . ?
C6 C7 1.390(8) . ?
C5 H5 0.9300 . ?
C9A H9A 0.9300 . ?
C7 S1 1.772(9) . ?
C7 C10 1.314(9) . ?
S1 C8 1.823(9) . ?
C8 H8 0.9300 . ?
C8 C9 1.365(10) . ?
C9 H9 0.9300 . ?
C9 C10 1.353(9) . ?
C10 H10 0.9300 . ?
C6A H6A 0.9300 . ?
C6A C5A 1.278(9) . ?
C5A H5A 0.9300 . ?
C5A C1A 1.476(7) . ?
C1A C4A 1.3900 . ?
C1A N2A 1.3900 . ?
C4A H4A 0.9300 . ?
C4A N1A 1.3900 . ?
N1A C3A 1.3900 . ?
C3A H3AA 0.9300 . ?
C3A C2A 1.3900 . ?
C2A H2A 0.9300 . ?
C2A N2A 1.3900 . ?
C11A C16A 1.3900 . ?
C11A C12A 1.3900 . ?
C16A H16A 0.9300 . ?
C16A C15A 1.3900 . ?
C15A H15A 0.9300 . ?
C15A C14A 1.3900 . ?
C14A H14A 0.9300 . ?
C14A C13A 1.3900 . ?
C13A H13A 0.9300 . ?
C13A C12A 1.3900 . ?
C12A H12A 0.9300 . ?

loop_
_geom_torsion_atom_site_label_1
_geom_torsion_atom_site_label_2
_geom_torsion_atom_site_label_3
_geom_torsion_atom_site_label_4
_geom_torsion
_geom_torsion_site_symmetry_1
_geom_torsion_site_symmetry_2
_geom_torsion_site_symmetry_3
_geom_torsion_site_symmetry_4
_geom_torsion_publ_flag
Cd1 O2 C17 O1 1.7(5) . . . . ?
Cd1 O2 C17 C11 176.6(15) . . . . ?
Cd1 O2 C17 C11A -172.1(11) . . . . ?
Cd1 O1 C17 O2 -1.7(5) . . . . ?
Cd1 O1 C17 C11 -176.9(14) . . . . ?
Cd1 O1 C17 C11A 171.6(12) . . . . ?
Cd1 N1 C3 C2 -170.9(8) . . . . ?
Cd1 N1A C3A C2A -173.9(15) . . . . ?
S1A C7A C6A C5A 5(2) . . . . ?
S1A C8A C9A C10A 0.01(9) . . . . ?
C10A C7A C6A C5A -175.0(11) . . . . ?
O2 C17 C11A C16A 169.1(13) . . . . ?
O2 C17 C11A C12A -19.7(18) . . . . ?
O1 C17 C11A C16A -4(2) . . . . ?
O1 C17 C11A C12A 166.7(12) . . . . ?
C11 C16 C15 C14 0.0 . . . . ?
C16 C11 C12 C13 0.0 . . . . ?
C16 C11 C17 O2 165.2(16) . . . . ?
C16 C11 C17 O1 -20(2) . . . . ?
C16 C15 C14 C13 0.0 . . . . ?
C15 C14 C13 C12 0.0 . . . . ?
C14 C13 C12 C11 0.0 . . . . ?
C12 C11 C16 C15 0.0 . . . . ?
C12 C11 C17 O2 2(3) . . . . ?
C12 C11 C17 O1 176.9(17) . . . . ?
C17 C11 C16 C15 -163(2) . . . . ?
C17 C11 C12 C13 163(2) . . . . ?
C17 C11A C16A C15A 171(2) . . . . ?
C17 C11A C12A C13A -171(2) . . . . ?
C1 C4 N1 Cd1 172.5(7) . . . . ?
C1 C4 N1 C3 0.0 . . . . ?
C4 C1 N2 C2 0.0 . . . . ?
C4 C1 C5 C6 176.4(7) . . . . ?
C4 N1 C3 C2 0.0 . . . . ?
N1 C3 C2 N2 0.0 . . . . ?
C3 C2 N2 C1 0.0 . . . . ?
N2 C1 C4 N1 0.0 . . . . ?
N2 C1 C5 C6 1.0(10) . . . . ?
C7A S1A C8A C9A 0.00(6) . . . . ?
C7A C10A C9A C8A -0.01(9) . . . . ?
C7A C6A C5A C1A 178.9(12) . . . . ?
C8A S1A C7A C10A 0.00(3) . . . . ?
C8A S1A C7A C6A 179.8(13) . . . . ?
C6 C7 S1 C8 174.9(14) . . . . ?
C6 C7 C10 C9 -173.8(17) . . . . ?
C5 C1 C4 N1 -175.3(8) . . . . ?
C5 C1 N2 C2 175.5(7) . . . . ?
C5 C6 C7 S1 9.7(17) . . . . ?
C5 C6 C7 C10 -177.1(9) . . . . ?
C9A C10A C7A S1A 0.01(4) . . . . ?
C9A C10A C7A C6A -179.9(9) . . . . ?
C7 C6 C5 C1 178.6(10) . . . . ?
C7 S1 C8 C9 0.00(3) . . . . ?
S1 C7 C10 C9 -0.01(10) . . . . ?
S1 C8 C9 C10 0.00(4) . . . . ?
C8 C9 C10 C7 0.01(9) . . . . ?
C10 C7 S1 C8 0.01(6) . . . . ?
C6A C5A C1A C4A -14(2) . . . . ?
C6A C5A C1A N2A 161.5(14) . . . . ?
C5A C1A C4A N1A 175.1(16) . . . . ?
C5A C1A N2A C2A -175.3(15) . . . . ?
C1A C4A N1A Cd1 172.3(19) . . . . ?
C1A C4A N1A C3A 0.0 . . . . ?
C4A C1A N2A C2A 0.0 . . . . ?
C4A N1A C3A C2A 0.0 . . . . ?
N1A C3A C2A N2A 0.0 . . . . ?
C3A C2A N2A C1A 0.0 . . . . ?
N2A C1A C4A N1A 0.0 . . . . ?
C11A C16A C15A C14A 0.0 . . . . ?
C16A C11A C12A C13A 0.0 . . . . ?
C16A C15A C14A C13A 0.0 . . . . ?
C15A C14A C13A C12A 0.0 . . . . ?
C14A C13A C12A C11A 0.0 . . . . ?
C12A C11A C16A C15A 0.0 . . . . ?
